data_4103410
loop_
_publ_author_name
'Feijie Song'
'Cheng Wang'
'Joseph M. Falkowski'
'Liqing Ma'
'Wenbin Lin'

_publ_section_title
;
 Isoreticular Chiral Metal-Organic Frameworks for Asymmetric Alkene
 Epoxidation: Tuning Catalytic Activity by Controlling Framework
 Catenation and Varying Open Channel Sizes
;
_journal_name_full 'Journal of the American Chemical Society'
_journal_page_first 15390
_journal_page_last 15398
_journal_paper_doi 10.1021/ja1069773
_journal_volume 132
_journal_year 2010
_chemical_formula_sum 'C180 Cl6 Mn6 N12 O38 Zn8'
_chemical_formula_weight 4003.22
_chemical_name_systematic
; 
 ? 
;
_space_group_IT_number 146
_symmetry_cell_setting trigonal
_symmetry_space_group_name_Hall 'R 3'
_symmetry_space_group_name_H-M 'R 3 :H'
_atom_sites_solution_hydrogens none
_atom_sites_solution_primary direct
_atom_sites_solution_secondary difmap
_audit_creation_method SHELXL-97
_cell_angle_alpha 90.00
_cell_angle_beta 90.00
_cell_angle_gamma 120.00
_cell_formula_units_Z 3
_cell_length_a 29.5850(5)
_cell_length_b 29.5850(5)
_cell_length_c 72.4624(11)
_cell_measurement_reflns_used 2784
_cell_measurement_temperature 293(2)
_cell_measurement_theta_max 26.83
_cell_measurement_theta_min 2.99
_cell_volume 54927.1(16)
_computing_cell_refinement 'Bruker SAINT'
_computing_data_collection 'Bruker APEX2'
_computing_data_reduction 'Bruker SAINT'
_computing_molecular_graphics 'Bruker SHELXTL'
_computing_publication_material 'Bruker SHELXTL'
_computing_structure_refinement 'SHELXL-97 (Sheldrick, 2008)'
_computing_structure_solution 'SHELXS-97 (Sheldrick, 2008)'
_diffrn_ambient_temperature 293(2)
_diffrn_measured_fraction_theta_full 1.000
_diffrn_measured_fraction_theta_max 1.000
_diffrn_radiation_monochromator graphite
_diffrn_radiation_source 'fine-focus sealed tube'
_diffrn_radiation_type CuK\a
_diffrn_radiation_wavelength 1.54178
_diffrn_reflns_av_R_equivalents 0.0000
_diffrn_reflns_av_sigmaI/netI 0.1260
_diffrn_reflns_limit_h_max 8
_diffrn_reflns_limit_h_min -17
_diffrn_reflns_limit_k_max 17
_diffrn_reflns_limit_k_min 0
_diffrn_reflns_limit_l_max 42
_diffrn_reflns_limit_l_min -26
_diffrn_reflns_number 3541
_diffrn_reflns_theta_full 26.90
_diffrn_reflns_theta_max 26.90
_diffrn_reflns_theta_min 1.83
_exptl_absorpt_coefficient_mu 1.448
_exptl_absorpt_correction_T_max 0.7244
_exptl_absorpt_correction_T_min 0.6372
_exptl_absorpt_correction_type numerical
_exptl_absorpt_process_details SADABS
_exptl_crystal_colour brown
_exptl_crystal_density_diffrn 0.363
_exptl_crystal_density_method 'not measured'
_exptl_crystal_description block
_exptl_crystal_F_000 5880
_exptl_crystal_size_max 0.34
_exptl_crystal_size_mid 0.27
_exptl_crystal_size_min 0.24
_refine_diff_density_max 0.584
_refine_diff_density_min -0.215
_refine_diff_density_rms 0.035
_refine_ls_abs_structure_details 'Flack H D (1983), Acta Cryst. A39, 876-881'
_refine_ls_abs_structure_Flack 0.36(3)
_refine_ls_extinction_method none
_refine_ls_goodness_of_fit_ref 1.061
_refine_ls_hydrogen_treatment none
_refine_ls_matrix_type full
_refine_ls_number_parameters 195
_refine_ls_number_reflns 3541
_refine_ls_number_restraints 314
_refine_ls_restrained_S_all 1.075
_refine_ls_R_factor_all 0.1257
_refine_ls_R_factor_gt 0.0969
_refine_ls_shift/su_max 0.038
_refine_ls_shift/su_mean 0.002
_refine_ls_structure_factor_coef Fsqd
_refine_ls_weighting_details 'calc w=1/[\s^2^(Fo^2^)+(0.1000P)^2^+0.0000P] where P=(Fo^2^+2Fc^2^)/3'
_refine_ls_weighting_scheme calc
_refine_ls_wR_factor_gt 0.2318
_refine_ls_wR_factor_ref 0.2457
_reflns_number_gt 1783
_reflns_number_total 3541
_reflns_threshold_expression >2sigma(I)
_cod_data_source_file ja1069773_si_002_2.cif
_cod_data_source_block CMOF2
_cod_original_sg_symbol_H-M 'R 3'
_cod_database_code 4103410

loop_
_symmetry_equiv_pos_as_xyz
'x, y, z'
'-y, x-y, z'
'-x+y, -x, z'
'x+2/3, y+1/3, z+1/3'
'-y+2/3, x-y+1/3, z+1/3'
'-x+y+2/3, -x+1/3, z+1/3'
'x+1/3, y+2/3, z+2/3'
'-y+1/3, x-y+2/3, z+2/3'
'-x+y+1/3, -x+2/3, z+2/3'

loop_
_atom_site_label
_atom_site_type_symbol
_atom_site_fract_x
_atom_site_fract_y
_atom_site_fract_z
_atom_site_U_iso_or_equiv
_atom_site_adp_type
_atom_site_occupancy
_atom_site_symmetry_multiplicity
_atom_site_calc_flag
_atom_site_refinement_flags
C1A C 0.4258(9) 0.6000(10) 0.4051(2) 0.340 Uiso 1 1 d GDU
C2A C 0.4030(7) 0.5474(9) 0.4096(2) 0.336 Uiso 1 1 d GDU
C3A C 0.4318(9) 0.5290(7) 0.4188(2) 0.313 Uiso 1 1 d GDU
C4A C 0.4835(9) 0.5632(9) 0.4235(2) 0.338 Uiso 1 1 d GDU
C5A C 0.5064(7) 0.6158(8) 0.4190(3) 0.331 Uiso 1 1 d GDU
C6A C 0.4776(9) 0.6342(7) 0.4098(3) 0.323 Uiso 1 1 d GDU
C7A C 0.3928(10) 0.6187(11) 0.3951(3) 0.305 Uiso 1 1 d DU
C1B C 0.6002(10) 0.4196(9) 0.4936(2) 0.346 Uiso 1 1 d GDU
C2B C 0.5506(9) 0.3940(7) 0.4858(3) 0.311 Uiso 1 1 d GDU
C3B C 0.5361(7) 0.4199(8) 0.4732(3) 0.337 Uiso 1 1 d GDU
C4B C 0.5711(8) 0.4712(8) 0.4684(2) 0.334 Uiso 1 1 d GDU
C5B C 0.6207(8) 0.4968(7) 0.4761(3) 0.308 Uiso 1 1 d GDU
C6B C 0.6353(7) 0.4709(9) 0.4887(3) 0.340 Uiso 1 1 d GDU
C8A C 0.5647(9) 0.6505(10) 0.4249(4) 0.338 Uiso 1 1 d DU
C1D C 0.7421(6) 0.2482(6) 0.5734(3) 0.337 Uiso 1 1 d GDU
C2D C 0.7344(7) 0.2376(7) 0.5922(3) 0.314 Uiso 1 1 d GDU
C3D C 0.7525(7) 0.2074(8) 0.6006(3) 0.332 Uiso 1 1 d GDU
C4D C 0.7784(7) 0.1879(7) 0.5902(3) 0.345 Uiso 1 1 d GDU
C5D C 0.7861(7) 0.1985(8) 0.5714(3) 0.336 Uiso 1 1 d GDU
C6D C 0.7680(7) 0.2286(8) 0.5630(3) 0.335 Uiso 1 1 d GDU
C7B C 0.6153(11) 0.3895(10) 0.5077(3) 0.303 Uiso 1 1 d DU
C1E C 0.9226(6) 0.0691(5) 0.6581(3) 0.333 Uiso 1 1 d GDU
C2E C 0.8941(8) 0.0919(7) 0.6642(3) 0.338 Uiso 1 1 d GDU
C3E C 0.8706(8) 0.1089(7) 0.6515(3) 0.336 Uiso 1 1 d GDU
C4E C 0.8755(7) 0.1031(7) 0.6327(3) 0.329 Uiso 1 1 d GDU
C5E C 0.9040(8) 0.0803(7) 0.6266(3) 0.331 Uiso 1 1 d GDU
C6E C 0.9276(7) 0.0633(6) 0.6393(3) 0.338 Uiso 1 1 d GDU
C9A C 0.5637(16) 0.6427(17) 0.4443(4) 0.345 Uiso 1 1 d DU
C10A C 0.5849(14) 0.7026(11) 0.4192(6) 0.314 Uiso 1 1 d DU
C11A C 0.5935(14) 0.6305(15) 0.4162(5) 0.302 Uiso 1 1 d DU
C12A C 0.4060(11) 0.4747(9) 0.4230(3) 0.322 Uiso 1 1 d DU
C8B C 0.6576(10) 0.5541(9) 0.4705(4) 0.335 Uiso 1 1 d DU
C9B C 0.7053(12) 0.5743(15) 0.4801(6) 0.311 Uiso 1 1 d DU
C10B C 0.6322(15) 0.5802(14) 0.4780(6) 0.332 Uiso 1 1 d DU
C11B C 0.6629(17) 0.5645(15) 0.4517(4) 0.337 Uiso 1 1 d DU
C12B C 0.4841(9) 0.3897(9) 0.4661(4) 0.340 Uiso 1 1 d DU
C1C C 0.3842(10) 0.3967(8) 0.4398(5) 0.345 Uiso 1 1 d DU
C2C C 0.3423(13) 0.3574(10) 0.4254(4) 0.334 Uiso 1 1 d DU
C3C C 0.3004(11) 0.3082(13) 0.4328(6) 0.337 Uiso 1 1 d DU
C4C C 0.3192(11) 0.2884(11) 0.4477(6) 0.306 Uiso 1 1 d DU
C5C C 0.3765(11) 0.3143(8) 0.4532(6) 0.324 Uiso 1 1 d DU
C6C C 0.3993(9) 0.3798(7) 0.4551(4) 0.317 Uiso 1 1 d DU
C7D C 0.7236(6) 0.2812(8) 0.5630(4) 0.331 Uiso 1 1 d DU
C8D C 0.8152(10) 0.1757(10) 0.5602(4) 0.330 Uiso 1 1 d DU
C9D C 0.7876(15) 0.1212(11) 0.5620(6) 0.331 Uiso 1 1 d DU
C10D C 0.8663(11) 0.2024(16) 0.5672(6) 0.336 Uiso 1 1 d DU
C11D C 0.8182(17) 0.1888(16) 0.5414(4) 0.336 Uiso 1 1 d DU
C12D C 0.7424(10) 0.1971(12) 0.6197(3) 0.338 Uiso 1 1 d DU
C7E C 0.9486(8) 0.0503(6) 0.6726(4) 0.307 Uiso 1 1 d DU
C8E C 0.9089(10) 0.0749(10) 0.6054(3) 0.316 Uiso 1 1 d DU
C9E C 0.9333(17) 0.0452(16) 0.6021(6) 0.335 Uiso 1 1 d DU
C10E C 0.9427(15) 0.1267(11) 0.5993(5) 0.332 Uiso 1 1 d DU
C11E C 0.8624(12) 0.0570(16) 0.5964(5) 0.323 Uiso 1 1 d DU
C12E C 0.8437(12) 0.1308(10) 0.6603(3) 0.335 Uiso 1 1 d DU
C1F C 0.7677(12) 0.1924(17) 0.6510(3) 0.334 Uiso 1 1 d DU
C2F C 0.7223(12) 0.1936(18) 0.6612(4) 0.323 Uiso 1 1 d DU
C3F C 0.7331(15) 0.2126(19) 0.6807(4) 0.335 Uiso 1 1 d DU
C4F C 0.7845(14) 0.2268(14) 0.6881(4) 0.303 Uiso 1 1 d DU
C5F C 0.8034(16) 0.1884(16) 0.6828(3) 0.339 Uiso 1 1 d DU
C6F C 0.8114(11) 0.1957(12) 0.6602(3) 0.340 Uiso 1 1 d DU
Cl1 Cl 0.4806(5) 0.5233(5) 0.47430(19) 0.353 Uiso 1 1 d D
Cl2 Cl 0.8989(5) 0.2328(5) 0.61839(19) 0.330 Uiso 1 1 d D
Mn1 Mn 0.4892(4) 0.4808(4) 0.44773(17) 0.335 Uiso 1 1 d D
Mn2 Mn 0.8151(4) 0.1548(4) 0.62463(17) 0.337 Uiso 1 1 d D
N1C N 0.4118(9) 0.4495(8) 0.4377(4) 0.333 Uiso 1 1 d DU
N2C N 0.4537(8) 0.4086(8) 0.4599(4) 0.324 Uiso 1 1 d DU
N1F N 0.7682(11) 0.1857(14) 0.6320(3) 0.333 Uiso 1 1 d DU
N2F N 0.8307(12) 0.1631(12) 0.6522(3) 0.349 Uiso 1 1 d DU
O1A O 0.3427(10) 0.5840(11) 0.3910(4) 0.257 Uiso 1 1 d DU
O2A O 0.4241(10) 0.6724(10) 0.3915(4) 0.253 Uiso 1 1 d DU
O3A O 0.5118(9) 0.5418(8) 0.4321(3) 0.305 Uiso 1 1 d DU
O1B O 0.5815(11) 0.3413(10) 0.5141(3) 0.255 Uiso 1 1 d DU
O2B O 0.6675(11) 0.4147(10) 0.5136(4) 0.255 Uiso 1 1 d DU
O3B O 0.5583(8) 0.4979(9) 0.4548(3) 0.306 Uiso 1 1 d DU
O1D O 0.7086(9) 0.3121(9) 0.5720(4) 0.260 Uiso 1 1 d DU
O2D O 0.7225(10) 0.2762(10) 0.5442(3) 0.251 Uiso 1 1 d DU
O3D O 0.7961(8) 0.1551(8) 0.5979(3) 0.304 Uiso 1 1 d DU
O1E O 0.9388(10) 0.0532(10) 0.6909(3) 0.253 Uiso 1 1 d DU
O2E O 0.9790(10) 0.0322(10) 0.6647(4) 0.256 Uiso 1 1 d DU
O3E O 0.8522(8) 0.1177(8) 0.6191(3) 0.309 Uiso 1 1 d DU
Zn1 Zn 0.5984 0.2989 0.5263 0.208 Uiso 1 1 d .
Zn2 Zn 0.2974 0.5948 0.3770 0.209 Uiso 1 1 d .
Zn3 Zn 0.6667 0.3333 0.5617 0.205 Uiso 1 3 d S
Zn4 Zn 1.0000 0.0000 0.6764 0.172 Uiso 1 3 d SU
O1 O 0.3333 0.6667 0.3772 0.255 Uiso 1 3 d S
O2 O 0.6667 0.3333 0.5365 0.213 Uiso 1 3 d S

loop_
_atom_type_symbol
_atom_type_description
_atom_type_scat_dispersion_real
_atom_type_scat_dispersion_imag
_atom_type_scat_source
C C 0.0181 0.0091 'International Tables Vol C Tables 4.2.6.8 and 6.1.1.4'
Cl Cl 0.3639 0.7018 'International Tables Vol C Tables 4.2.6.8 and 6.1.1.4'
Mn Mn -0.5299 2.8052 'International Tables Vol C Tables 4.2.6.8 and 6.1.1.4'
N N 0.0311 0.0180 'International Tables Vol C Tables 4.2.6.8 and 6.1.1.4'
O O 0.0492 0.0322 'International Tables Vol C Tables 4.2.6.8 and 6.1.1.4'
Zn Zn -1.5491 0.6778 'International Tables Vol C Tables 4.2.6.8 and 6.1.1.4'

loop_
_geom_angle_atom_site_label_1
_geom_angle_atom_site_label_2
_geom_angle_atom_site_label_3
_geom_angle
_geom_angle_site_symmetry_1
_geom_angle_site_symmetry_3
C2A C1A C6A 120.0 . .
C2A C1A C7A 118.4(15) . .
C6A C1A C7A 121.6(15) . .
C1A C2A C3A 120.0 . .
C2A C3A C4A 120.0 . .
C2A C3A C12A 117.1(16) . .
C4A C3A C12A 122.9(16) . .
C5A C4A C3A 120.0 . .
C5A C4A O3A 122.4(15) . .
C3A C4A O3A 117.5(15) . .
C4A C5A C6A 120.0 . .
C4A C5A C8A 115.4(14) . .
C6A C5A C8A 124.6(14) . .
C5A C6A C1A 120.0 . .
O1A C7A O2A 132(2) . .
O1A C7A C1A 119(2) . .
O2A C7A C1A 108.5(19) . .
C2B C1B C6B 120.0 . .
C2B C1B C7B 118.8(15) . .
C6B C1B C7B 121.2(15) . .
C3B C2B C1B 120.0 . .
C4B C3B C2B 120.0 . .
C4B C3B C12B 124.9(16) . .
C2B C3B C12B 115.1(16) . .
C5B C4B C3B 120.0 . .
C5B C4B O3B 118.6(15) . .
C3B C4B O3B 121.3(15) . .
C4B C5B C6B 120.0 . .
C4B C5B C8B 117.7(14) . .
C6B C5B C8B 122.3(15) . .
C5B C6B C1B 120.0 . .
C11A C8A C10A 108(2) . .
C11A C8A C9A 110(2) . .
C10A C8A C9A 116(2) . .
C11A C8A C5A 107(2) . .
C10A C8A C5A 111(2) . .
C9A C8A C5A 104(2) . .
C2D C1D C6D 120.0 . .
C2D C1D C7D 123.8(15) . .
C6D C1D C7D 116.2(15) . .
C1D C2D C3D 120.0 . .
C4D C3D C2D 120.0 . .
C4D C3D C12D 122.8(16) . .
C2D C3D C12D 117.2(16) . .
C3D C4D C5D 120.0 . .
C3D C4D O3D 122.5(15) . .
C5D C4D O3D 117.4(15) . .
C6D C5D C4D 120.0 . .
C6D C5D C8D 121.6(15) . .
C4D C5D C8D 118.4(14) . .
C5D C6D C1D 120.0 . .
O2B C7B O1B 120(2) . .
O2B C7B C1B 117(2) . .
O1B C7B C1B 124(2) . .
C2E C1E C6E 120.0 . .
C2E C1E C7E 119.0(14) . .
C6E C1E C7E 121.0(14) . .
C1E C2E C3E 120.0 . .
C2E C3E C4E 120.0 . .
C2E C3E C12E 111.7(16) . .
C4E C3E C12E 128.3(16) . .
C5E C4E C3E 120.0 . .
C5E C4E O3E 116.1(15) . .
C3E C4E O3E 123.9(15) . .
C6E C5E C4E 120.0 . .
C6E C5E C8E 121.6(14) . .
C4E C5E C8E 118.4(14) . .
C5E C6E C1E 120.0 . .
N1C C12A C3A 129.8(18) . .
C11B C8B C9B 114(2) . .
C11B C8B C10B 106(2) . .
C9B C8B C10B 106(2) . .
C11B C8B C5B 116(2) . .
C9B C8B C5B 110(2) . .
C10B C8B C5B 103(2) . .
N2C C12B C3B 126.2(18) . .
N1C C1C C6C 112.6(15) . .
N1C C1C C2C 124.9(19) . .
C6C C1C C2C 122.3(16) . .
C3C C2C C1C 117(2) . .
C4C C3C C2C 111(2) . .
C3C C4C C5C 123(2) . .
C4C C5C C6C 107.5(18) . .
N2C C6C C1C 116.5(18) . .
N2C C6C C5C 112.4(19) . .
C1C C6C C5C 109.1(18) . .
O1D C7D O2D 124(2) . .
O1D C7D C1D 122(2) . .
O2D C7D C1D 114.7(19) . .
C9D C8D C11D 109(2) . .
C9D C8D C10D 117(3) . .
C11D C8D C10D 107(2) . .
C9D C8D C5D 109(2) . .
C11D C8D C5D 111(2) . .
C10D C8D C5D 104(2) . .
N1F C12D C3D 128.8(19) . .
O1E C7E O2E 129(2) . .
O1E C7E C1E 118(2) . .
O2E C7E C1E 113.2(19) . .
O1E C7E Zn4 97.7(17) . .
O2E C7E Zn4 31.5(12) . .
C1E C7E Zn4 143.5(14) . .
C11E C8E C10E 107(2) . .
C11E C8E C9E 114(2) . .
C10E C8E C9E 108(2) . .
C11E C8E C5E 113(2) . .
C10E C8E C5E 104(2) . .
C9E C8E C5E 110(2) . .
N2F C12E C3E 124.5(19) . .
N1F C1F C6F 113.7(14) . .
N1F C1F C2F 123.3(18) . .
C6F C1F C2F 122.9(16) . .
C3F C2F C1F 116.0(18) . .
C4F C3F C2F 116.6(19) . .
C3F C4F C5F 114(2) . .
C4F C5F C6F 103.5(18) . .
N2F C6F C1F 114.2(19) . .
N2F C6F C5F 112.7(18) . .
C1F C6F C5F 113.2(19) . .
O3B Mn1 O3A 94.8(11) . .
O3B Mn1 N2C 94.9(10) . .
O3A Mn1 N2C 167.6(11) . .
O3B Mn1 N1C 169.6(12) . .
O3A Mn1 N1C 90.0(10) . .
N2C Mn1 N1C 79.2(7) . .
O3B Mn1 Cl1 91.5(8) . .
O3A Mn1 Cl1 93.4(7) . .
N2C Mn1 Cl1 94.0(10) . .
N1C Mn1 Cl1 97.4(10) . .
O3E Mn2 O3D 92.3(10) . .
O3E Mn2 N2F 96.5(10) . .
O3D Mn2 N2F 170.9(10) . .
O3E Mn2 N1F 172.8(13) . .
O3D Mn2 N1F 89.9(9) . .
N2F Mn2 N1F 81.6(7) . .
O3E Mn2 Cl2 84.4(7) . .
O3D Mn2 Cl2 88.3(7) . .
N2F Mn2 Cl2 90.3(10) . .
N1F Mn2 Cl2 102.5(11) . .
C1C N1C C12A 122.9(19) . .
C1C N1C Mn1 111.2(15) . .
C12A N1C Mn1 115.7(17) . .
C12B N2C C6C 127.9(18) . .
C12B N2C Mn1 118.3(17) . .
C6C N2C Mn1 110.8(12) . .
C12D N1F C1F 125.5(19) . .
C12D N1F Mn2 122.4(15) . .
C1F N1F Mn2 112.1(13) . .
C12E N2F C6F 130.1(18) . .
C12E N2F Mn2 118.3(17) . .
C6F N2F Mn2 109.3(12) . .
C7A O1A Zn2 128(2) . .
C7A O2A Zn2 121(2) . 2_665
C4A O3A Mn1 131.5(15) . .
C7B O1B Zn1 126(2) . .
C7B O2B Zn1 136(2) . 3_665
C4B O3B Mn1 125.6(15) . .
C7D O1D Zn3 123(2) . .
C7D O2D Zn1 134(2) . 2_655
C4D O3D Mn2 125.1(15) . .
C7E O1E Zn2 128(2) . 6
C7E O2E Zn4 122(2) . .
C4E O3E Mn2 122.5(16) . .
O2B Zn1 O2D 108.6(12) 2_655 3_665
O2B Zn1 O1B 107.2(12) 2_655 .
O2D Zn1 O1B 101.3(11) 3_665 .
O2B Zn1 O2 116.1(10) 2_655 .
O2D Zn1 O2 108.4(9) 3_665 .
O1B Zn1 O2 114.2(9) . .
O2B Zn1 Zn1 125.2(10) 2_655 3_665
O2D Zn1 Zn1 124.3(9) 3_665 3_665
O1B Zn1 Zn1 77.6(9) . 3_665
O2 Zn1 Zn1 37.152(1) . 3_665
O2B Zn1 Zn1 79.0(10) 2_655 2_655
O2D Zn1 Zn1 125.6(9) 3_665 2_655
O1B Zn1 Zn1 128.6(9) . 2_655
O2 Zn1 Zn1 37.152(1) . 2_655
Zn1 Zn1 Zn1 60.0 3_665 2_655
O2B Zn1 Zn3 128.5(11) 2_655 .
O2D Zn1 Zn3 75.7(9) 3_665 .
O1B Zn1 Zn3 122.6(9) . .
O2 Zn1 Zn3 32.689(2) . .
Zn1 Zn1 Zn3 60.8 3_665 .
Zn1 Zn1 Zn3 60.8 2_655 .
O2A Zn2 O1E 112.0(12) 3_565 8_544
O2A Zn2 O1 106.7(9) 3_565 .
O1E Zn2 O1 128.0(9) 8_544 .
O2A Zn2 O1A 100.7(10) 3_565 .
O1E Zn2 O1A 106.9(11) 8_544 .
O1 Zn2 O1A 98.4(9) . .
O2A Zn2 Zn4 133.4(9) 3_565 7_454
O1E Zn2 Zn4 74.5(9) 8_544 7_454
O1 Zn2 Zn4 53.617(1) . 7_454
O1A Zn2 Zn4 122.2(8) . 7_454
O1D Zn3 O1D 104.1(11) . 3_665
O1D Zn3 O1D 104.1(11) . 2_655
O1D Zn3 O1D 104.1(10) 3_665 2_655
O1D Zn3 O2 114.4(9) . .
O1D Zn3 O2 114.4(9) 3_665 .
O1D Zn3 O2 114.4(9) 2_655 .
O1D Zn3 Zn1 80.6(9) . 2_655
O1D Zn3 Zn1 120.9(9) 3_665 2_655
O1D Zn3 Zn1 132.4(9) 2_655 2_655
O2 Zn3 Zn1 34.3 . 2_655
O1D Zn3 Zn1 132.4(9) . .
O1D Zn3 Zn1 80.6(9) 3_665 .
O1D Zn3 Zn1 120.9(9) 2_655 .
O2 Zn3 Zn1 34.3 . .
Zn1 Zn3 Zn1 58.4 2_655 .
O1D Zn3 Zn1 120.9(9) . 3_665
O1D Zn3 Zn1 132.4(9) 3_665 3_665
O1D Zn3 Zn1 80.6(9) 2_655 3_665
O2 Zn3 Zn1 34.3 . 3_665
Zn1 Zn3 Zn1 58.400(1) 2_655 3_665
Zn1 Zn3 Zn1 58.400(1) . 3_665
O2E Zn4 O2E 95.0(12) 2_645 .
O2E Zn4 O2E 95.0(12) 2_645 3_765
O2E Zn4 O2E 95.0(12) . 3_765
O2E Zn4 O1 121.7(9) 2_645 4_545
O2E Zn4 O1 121.7(9) . 4_545
O2E Zn4 O1 121.7(9) 3_765 4_545
O2E Zn4 C7E 26.4(9) 2_645 2_645
O2E Zn4 C7E 117.2(10) . 2_645
O2E Zn4 C7E 105.7(10) 3_765 2_645
O1 Zn4 C7E 96.1(6) 4_545 2_645
O2E Zn4 C7E 117.2(10) 2_645 3_765
O2E Zn4 C7E 105.7(10) . 3_765
O2E Zn4 C7E 26.4(9) 3_765 3_765
O1 Zn4 C7E 96.1(6) 4_545 3_765
C7E Zn4 C7E 118.9(2) 2_645 3_765
O2E Zn4 C7E 105.7(10) 2_645 .
O2E Zn4 C7E 26.4(9) . .
O2E Zn4 C7E 117.2(10) 3_765 .
O1 Zn4 C7E 96.1(6) 4_545 .
C7E Zn4 C7E 118.9(2) 2_645 .
C7E Zn4 C7E 118.9(2) 3_765 .
O2E Zn4 Zn2 136.6(9) 2_645 5_655
O2E Zn4 Zn2 128.3(10) . 5_655
O2E Zn4 Zn2 85.0(9) 3_765 5_655
O1 Zn4 Zn2 36.847(1) 4_545 5_655
C7E Zn4 Zn2 112.3(5) 2_645 5_655
C7E Zn4 Zn2 59.3(6) 3_765 5_655
C7E Zn4 Zn2 112.8(5) . 5_655
O2E Zn4 Zn2 85.0(9) 2_645 4_545
O2E Zn4 Zn2 136.6(9) . 4_545
O2E Zn4 Zn2 128.3(9) 3_765 4_545
O1 Zn4 Zn2 36.847(1) 4_545 4_545
C7E Zn4 Zn2 59.3(6) 2_645 4_545
C7E Zn4 Zn2 112.8(5) 3_765 4_545
C7E Zn4 Zn2 112.3(5) . 4_545
Zn2 Zn4 Zn2 62.576(1) 5_655 4_545
O2E Zn4 Zn2 128.3(9) 2_645 6
O2E Zn4 Zn2 85.0(9) . 6
O2E Zn4 Zn2 136.6(9) 3_765 6
O1 Zn4 Zn2 36.845(1) 4_545 6
C7E Zn4 Zn2 112.8(5) 2_645 6
C7E Zn4 Zn2 112.3(5) 3_765 6
C7E Zn4 Zn2 59.3(6) . 6
Zn2 Zn4 Zn2 62.574(1) 5_655 6
Zn2 Zn4 Zn2 62.574(1) 4_545 6
Zn2 O1 Zn2 120.0 3_565 .
Zn2 O1 Zn2 120.0 3_565 2_665
Zn2 O1 Zn2 120.0 . 2_665
Zn2 O1 Zn4 89.5 3_565 7_454
Zn2 O1 Zn4 89.5 . 7_454
Zn2 O1 Zn4 89.5 2_665 7_454
Zn3 O2 Zn1 113.024(2) . 2_655
Zn3 O2 Zn1 113.024(2) . .
Zn1 O2 Zn1 105.696(2) 2_655 .
Zn3 O2 Zn1 113.024(2) . 3_665
Zn1 O2 Zn1 105.696(2) 2_655 3_665
Zn1 O2 Zn1 105.696(2) . 3_665

loop_
_geom_bond_atom_site_label_1
_geom_bond_atom_site_label_2
_geom_bond_distance
_geom_bond_site_symmetry_2
C1A C2A 1.3900 .
C1A C6A 1.3900 .
C1A C7A 1.527(16) .
C2A C3A 1.3900 .
C3A C4A 1.3900 .
C3A C12A 1.425(15) .
C4A C5A 1.3900 .
C4A O3A 1.421(15) .
C5A C6A 1.3900 .
C5A C8A 1.564(16) .
C7A O1A 1.348(18) .
C7A O2A 1.406(18) .
C1B C2B 1.3900 .
C1B C6B 1.3900 .
C1B C7B 1.560(16) .
C2B C3B 1.3900 .
C3B C4B 1.3900 .
C3B C12B 1.433(16) .
C4B C5B 1.3900 .
C4B O3B 1.428(15) .
C5B C6B 1.3900 .
C5B C8B 1.543(16) .
C8A C11A 1.407(18) .
C8A C10A 1.411(18) .
C8A C9A 1.422(18) .
C1D C2D 1.3900 .
C1D C6D 1.3900 .
C1D C7D 1.538(16) .
C2D C3D 1.3900 .
C3D C4D 1.3900 .
C3D C12D 1.419(15) .
C4D C5D 1.3900 .
C4D O3D 1.426(15) .
C5D C6D 1.3900 .
C5D C8D 1.558(16) .
C7B O2B 1.404(18) .
C7B O1B 1.350(18) .
C1E C2E 1.3900 .
C1E C6E 1.3900 .
C1E C7E 1.560(16) .
C2E C3E 1.3900 .
C3E C4E 1.3900 .
C3E C12E 1.403(15) .
C4E C5E 1.3900 .
C4E O3E 1.393(15) .
C5E C6E 1.3900 .
C5E C8E 1.555(16) .
C12A N1C 1.363(17) .
C8B C11B 1.390(18) .
C8B C9B 1.409(18) .
C8B C10B 1.427(18) .
C12B N2C 1.354(17) .
C1C N1C 1.361(16) .
C1C C6C 1.384(17) .
C1C C2C 1.589(17) .
C2C C3C 1.461(18) .
C3C C4C 1.463(19) .
C4C C5C 1.523(18) .
C5C C6C 1.709(18) .
C6C N2C 1.436(16) .
C7D O1D 1.366(18) .
C7D O2D 1.368(18) .
C8D C9D 1.401(18) .
C8D C11D 1.406(18) .
C8D C10D 1.405(18) .
C12D N1F 1.321(17) .
C7E O1E 1.368(17) .
C7E O2E 1.377(18) .
C7E Zn4 2.62(2) .
C8E C11E 1.370(18) .
C8E C10E 1.418(19) .
C8E C9E 1.410(18) .
C12E N2F 1.333(17) .
C1F N1F 1.389(15) .
C1F C6F 1.417(17) .
C1F C2F 1.547(16) .
C2F C3F 1.498(18) .
C3F C4F 1.463(19) .
C4F C5F 1.543(19) .
C5F C6F 1.650(18) .
C6F N2F 1.465(16) .
Cl1 Mn1 2.384(13) .
Cl2 Mn2 2.441(12) .
Mn1 O3B 1.912(16) .
Mn1 O3A 1.947(16) .
Mn1 N2C 2.048(16) .
Mn1 N1C 2.122(17) .
Mn2 O3E 1.941(16) .
Mn2 O3D 2.019(16) .
Mn2 N2F 2.036(16) .
Mn2 N1F 2.078(16) .
O1A Zn2 1.83(3) .
O2A Zn2 1.65(3) 2_665
O1B Zn1 1.80(3) .
O2B Zn1 1.52(3) 3_665
O1D Zn3 1.81(2) .
O2D Zn1 1.73(3) 2_655
O1E Zn2 1.79(3) 6
O2E Zn4 1.61(2) .
Zn1 O2B 1.52(3) 2_655
Zn1 O2D 1.73(2) 3_665
Zn1 O2 1.9019 .
Zn1 Zn1 3.0317 3_665
Zn1 Zn1 3.0317 2_655
Zn1 Zn3 3.1071 .
Zn2 O2A 1.65(3) 3_565
Zn2 O1E 1.79(3) 8_544
Zn2 O1 1.8419 .
Zn2 Zn4 3.0714 7_454
Zn3 O1D 1.81(2) 3_665
Zn3 O1D 1.81(2) 2_655
Zn3 O2 1.8233 .
Zn3 Zn1 3.1071 2_655
Zn3 Zn1 3.1071 3_665
Zn4 O2E 1.61(2) 2_645
Zn4 O2E 1.61(2) 3_765
Zn4 O1 2.4727 4_545
Zn4 C7E 2.62(2) 2_645
Zn4 C7E 2.62(2) 3_765
Zn4 Zn2 3.0714 5_655
Zn4 Zn2 3.0714 4_545
Zn4 Zn2 3.0715 6
O1 Zn2 1.8419 3_565
O1 Zn2 1.8419 2_665
O1 Zn4 2.4727 7_454
O2 Zn1 1.9018 2_655
O2 Zn1 1.9019 3_665
